data_1554639
loop_
_publ_author_name
'Qu, Lang'
'Li, Chunbo'
'Shen, Guangyu'
'Gou, Fei'
'Song, Jintong'
'Wang, Man'
'Xu, Xuemei'
'Zhou, Xiangge'
'Xiang, Haifeng'

_publ_section_title
;
 Syntheses, crystal structures, chirality and aggregation-induced
 phosphorescence of stacked binuclear platinum(ii) complexes with bridging
 Salen ligands
;
_journal_issue 6
_journal_name_full 'Materials Chemistry Frontiers'
_journal_page_first 1199
_journal_paper_doi 10.1039/C9QM00105K
_journal_volume 3
_journal_year 2019
_chemical_formula_moiety 'C50 H34 N4 O2 Pt2, C H Cl3'
_chemical_formula_sum 'C51 H35 Cl3 N4 O2 Pt2'
_chemical_formula_weight 1232.36
_space_group_crystal_system orthorhombic
_space_group_IT_number 19
_space_group_name_Hall 'P 2ac 2ab'
_space_group_name_H-M_alt 'P 21 21 21'
_atom_sites_solution_hydrogens geom
_atom_sites_solution_primary direct
_audit_creation_date 2016-07-20
_audit_creation_method
;
Olex2 1.2
(compiled 2016.02.19 svn.r3266 for OlexSys, GUI svn.r5155)
;
_audit_update_record
;
2017-12-07 deposited with the CCDC.	2019-04-18 downloaded from the CCDC.
;
_cell_angle_alpha 90
_cell_angle_beta 90
_cell_angle_gamma 90
_cell_formula_units_Z 4
_cell_length_a 10.7354(4)
_cell_length_b 20.1891(8)
_cell_length_c 21.7815(6)
_cell_measurement_reflns_used 3890
_cell_measurement_temperature 143.00(10)
_cell_measurement_theta_max 27.1950
_cell_measurement_theta_min 3.3380
_cell_volume 4720.9(3)
_computing_cell_refinement
;
CrysAlisPro, Agilent Technologies,
Version 1.171.37.35 (release 13-08-2014 CrysAlis171 .NET)
(compiled Aug 13 2014,18:06:01)
;
_computing_data_collection
;
CrysAlisPro, Agilent Technologies,
Version 1.171.37.35 (release 13-08-2014 CrysAlis171 .NET)
(compiled Aug 13 2014,18:06:01)
;
_computing_data_reduction
;
CrysAlisPro, Agilent Technologies,
Version 1.171.37.35 (release 13-08-2014 CrysAlis171 .NET)
(compiled Aug 13 2014,18:06:01)
;
_computing_molecular_graphics 'Olex2 (Dolomanov et al., 2009)'
_computing_publication_material 'Olex2 (Dolomanov et al., 2009)'
_computing_structure_refinement 'ShelXL (Sheldrick, 2015)'
_computing_structure_solution 'ShelXS (Sheldrick, 2008)'
_diffrn_ambient_environment N~2~
_diffrn_ambient_temperature 143.00(10)
_diffrn_detector 'CCD plate'
_diffrn_detector_area_resol_mean 16.0874
_diffrn_detector_type Eos
_diffrn_measured_fraction_theta_full 0.997
_diffrn_measured_fraction_theta_max 0.998
_diffrn_measurement_details
;
#__ type_ start__ end____ width___ exp.time_
  1 omega  -15.00   12.00   1.0000    9.0000
omega____ theta____ kappa____ phi______ frames
    -      -14.9669  -99.0000 -180.0000 27

#__ type_ start__ end____ width___ exp.time_
  2 omega  -79.00  -11.00   1.0000    9.0000
omega____ theta____ kappa____ phi______ frames
    -      -14.9669  -57.0000   30.0000 68

#__ type_ start__ end____ width___ exp.time_
  3 omega  -36.00   10.00   1.0000    9.0000
omega____ theta____ kappa____ phi______ frames
    -      -14.9669  -77.0000  -60.0000 46
;
_diffrn_measurement_device 'four-circle diffractometer'
_diffrn_measurement_device_type 'Xcalibur, Eos'
_diffrn_measurement_method '\w scans'
_diffrn_orient_matrix_UB_11 -0.0306827000
_diffrn_orient_matrix_UB_12 -0.0283197000
_diffrn_orient_matrix_UB_13 -0.0118830000
_diffrn_orient_matrix_UB_21 0.0038440000
_diffrn_orient_matrix_UB_22 0.0135060000
_diffrn_orient_matrix_UB_23 -0.0300042000
_diffrn_orient_matrix_UB_31 0.0584073000
_diffrn_orient_matrix_UB_32 -0.0158030000
_diffrn_orient_matrix_UB_33 -0.0043115000
_diffrn_radiation_monochromator graphite
_diffrn_radiation_probe x-ray
_diffrn_radiation_type MoK\a
_diffrn_radiation_wavelength 0.71073
_diffrn_reflns_av_R_equivalents 0.0391
_diffrn_reflns_av_unetI/netI 0.0701
_diffrn_reflns_Laue_measured_fraction_full 0.997
_diffrn_reflns_Laue_measured_fraction_max 0.998
_diffrn_reflns_limit_h_max 8
_diffrn_reflns_limit_h_min -13
_diffrn_reflns_limit_k_max 25
_diffrn_reflns_limit_k_min -17
_diffrn_reflns_limit_l_max 27
_diffrn_reflns_limit_l_min -20
_diffrn_reflns_number 14132
_diffrn_reflns_point_group_measured_fraction_full 0.894
_diffrn_reflns_point_group_measured_fraction_max 0.886
_diffrn_reflns_theta_full 25.242
_diffrn_reflns_theta_max 26.370
_diffrn_reflns_theta_min 2.923
_diffrn_source 'Enhance (Mo) X-ray Source'
_exptl_absorpt_coefficient_mu 6.133
_exptl_absorpt_correction_T_max 1.00000
_exptl_absorpt_correction_T_min 0.43037
_exptl_absorpt_correction_type multi-scan
_exptl_absorpt_process_details
;
CrysAlisPro, Agilent Technologies,
Version 1.171.37.35 (release 13-08-2014 CrysAlis171 .NET)
(compiled Aug 13 2014,18:06:01)
Empirical absorption correction using spherical harmonics,
 implemented in SCALE3 ABSPACK scaling algorithm.
;
_exptl_crystal_density_diffrn 1.734
_exptl_crystal_density_method 'not measured'
_exptl_crystal_description block
_exptl_crystal_F_000 2368
_exptl_crystal_size_max 0.4
_exptl_crystal_size_mid 0.35
_exptl_crystal_size_min 0.3
_refine_diff_density_max 1.272
_refine_diff_density_min -0.741
_refine_diff_density_rms 0.138
_refine_ls_abs_structure_details
;
 Flack x determined using 2360 quotients [(I+)-(I-)]/[(I+)+(I-)]
 (Parsons and Flack (2004), Acta Cryst. A60, s61).
;
_refine_ls_abs_structure_Flack 0.554(8)
_refine_ls_extinction_method none
_refine_ls_goodness_of_fit_ref 1.049
_refine_ls_hydrogen_treatment constr
_refine_ls_matrix_type full
_refine_ls_number_parameters 469
_refine_ls_number_reflns 8560
_refine_ls_number_restraints 0
_refine_ls_restrained_S_all 1.049
_refine_ls_R_factor_all 0.0626
_refine_ls_R_factor_gt 0.0493
_refine_ls_shift/su_max 0.001
_refine_ls_shift/su_mean 0.000
_refine_ls_structure_factor_coef Fsqd
_refine_ls_weighting_details
;
 w=1/[\s^2^(Fo^2^)+(0.0633P)^2^]
 where P=(Fo^2^+2Fc^2^)/3
;
_refine_ls_weighting_scheme calc
_refine_ls_wR_factor_gt 0.1180
_refine_ls_wR_factor_ref 0.1263
_reflns_Friedel_coverage 0.599
_reflns_Friedel_fraction_full 0.765
_reflns_Friedel_fraction_max 0.746
_reflns_number_gt 7165
_reflns_number_total 8560
_reflns_threshold_expression 'I > 2\s(I)'
_cod_data_source_file c9qm00105k2.cif
_cod_data_source_block 160719_s5_gf
_cod_database_code 1554639
_shelxl_version_number 2013-2
_chemical_oxdiff_formula c12h12n2o3pt2
_shelx_space_group_comment
;
The symmetry employed for this shelxl refinement is uniquely defined
by the following loop, which should always be used as a source of
symmetry information in preference to the above space-group names.
They are only intended as comments.
;
_shelx_estimated_absorpt_t_max 0.261
_shelx_estimated_absorpt_t_min 0.193
_reflns_odcompleteness_completeness 99.70
_reflns_odcompleteness_iscentric 1
_reflns_odcompleteness_theta 26.32
_olex2_refinement_description
;
1. Fixed Uiso
 At 1.2 times of:
  All C(H) groups
2. Uiso/Uaniso restraints and constraints
Uanis(C31) = Uanis(C32) = Uanis(C33) = Uanis(C34) = Uanis(C35) = Uanis(C36) =
Uanis(C37) = Uanis(C38) = Uanis(C13) = Uanis(C14) = Uanis(C15) = Uanis(C16) =
Uanis(C17) = Uanis(C18) = Uanis(C19) = Uanis(C20)
3.a Ternary CH refined with riding coordinates:
 C51(H51)
3.b Aromatic/amide H refined with riding coordinates:
 C1(H1), C2(H2), C3(H3), C4(H4), C7(H7), C8(H8), C9(H9), C10(H10), C13(H13),
 C14(H14), C16(H16), C17(H17), C18(H18), C19(H19), C22(H22), C24(H24), C25(H25),
  C26(H26), C27(H27), C29(H29), C32(H32), C33(H33), C34(H34), C35(H35),
 C37(H37), C38(H38), C40(H40), C41(H41), C42(H42), C43(H43), C46(H46), C47(H47),
  C48(H48), C49(H49)
;
_olex2_submission_special_instructions 'No special instructions were received'

loop_
_space_group_symop_operation_xyz
'x, y, z'
'-x+1/2, -y, z+1/2'
'x+1/2, -y+1/2, -z'
'-x, y+1/2, -z+1/2'

loop_
_atom_site_label
_atom_site_type_symbol
_atom_site_fract_x
_atom_site_fract_y
_atom_site_fract_z
_atom_site_U_iso_or_equiv
_atom_site_adp_type
_atom_site_occupancy
_atom_site_site_symmetry_order
_atom_site_calc_flag
_atom_site_refinement_flags_posn
Pt1 Pt 0.45207(5) 0.44600(3) 0.32238(3) 0.03862(16) Uani 1 1 d .
Pt2 Pt 0.30996(5) 0.47108(3) 0.18642(3) 0.04221(17) Uani 1 1 d .
O1 O 0.5886(9) 0.4931(5) 0.2732(4) 0.043(2) Uani 1 1 d .
O2 O 0.2717(11) 0.5541(6) 0.2379(5) 0.062(3) Uani 1 1 d .
N1 N 0.4258(11) 0.5288(6) 0.3712(5) 0.042(3) Uani 1 1 d .
N2 N 0.4613(10) 0.3685(5) 0.2639(5) 0.034(2) Uani 1 1 d .
N3 N 0.2075(11) 0.4166(7) 0.2431(5) 0.047(3) Uani 1 1 d .
N4 N 0.4346(12) 0.5232(7) 0.1364(6) 0.050(3) Uani 1 1 d .
C1 C 0.4819(17) 0.5868(10) 0.3591(8) 0.063(5) Uani 1 1 d .
H1 H 0.5380 0.5886 0.3266 0.076 Uiso 1 1 calc R
C2 C 0.4616(18) 0.6427(9) 0.3915(9) 0.070(5) Uani 1 1 d .
H2 H 0.5072 0.6810 0.3838 0.084 Uiso 1 1 calc R
C3 C 0.372(2) 0.6413(11) 0.4356(11) 0.086(7) Uani 1 1 d .
H3 H 0.3547 0.6795 0.4579 0.103 Uiso 1 1 calc R
C4 C 0.3093(19) 0.5845(12) 0.4474(9) 0.075(6) Uani 1 1 d .
H4 H 0.2477 0.5840 0.4774 0.091 Uiso 1 1 calc R
C5 C 0.3358(15) 0.5278(9) 0.4151(7) 0.050(4) Uani 1 1 d .
C6 C 0.2787(14) 0.4615(11) 0.4211(7) 0.063(6) Uani 1 1 d .
C7 C 0.1895(17) 0.4470(11) 0.4649(8) 0.068(5) Uani 1 1 d .
H7 H 0.1543 0.4811 0.4878 0.081 Uiso 1 1 calc R
C8 C 0.153(2) 0.3839(15) 0.4746(11) 0.104(8) Uani 1 1 d .
H8 H 0.0956 0.3748 0.5054 0.125 Uiso 1 1 calc R
C9 C 0.200(2) 0.3327(11) 0.4394(8) 0.077(6) Uani 1 1 d .
H9 H 0.1693 0.2899 0.4439 0.092 Uiso 1 1 calc R
C10 C 0.2953(17) 0.3461(9) 0.3966(7) 0.056(5) Uani 1 1 d .
H10 H 0.3343 0.3111 0.3766 0.068 Uiso 1 1 calc R
C11 C 0.3322(14) 0.4107(8) 0.3838(6) 0.045(4) Uani 1 1 d .
C12 C 0.6669(12) 0.4646(6) 0.2371(6) 0.034(3) Uani 1 1 d .
C13 C 0.7743(17) 0.5027(11) 0.2202(9) 0.0729(14) Uani 1 1 d .
H13 H 0.7853 0.5441 0.2380 0.087 Uiso 1 1 calc R
C14 C 0.8624(17) 0.4805(10) 0.1787(9) 0.0729(14) Uani 1 1 d .
H14 H 0.9279 0.5081 0.1674 0.087 Uiso 1 1 calc R
C15 C 0.8537(18) 0.4154(11) 0.1528(9) 0.0729(14) Uani 1 1 d .
C16 C 0.9448(18) 0.3927(11) 0.1147(9) 0.0729(14) Uani 1 1 d .
H16 H 1.0133 0.4196 0.1071 0.087 Uiso 1 1 calc R
C17 C 0.9394(19) 0.3318(11) 0.0871(9) 0.0729(14) Uani 1 1 d .
H17 H 1.0021 0.3169 0.0611 0.087 Uiso 1 1 calc R
C18 C 0.8318(18) 0.2922(11) 0.1006(9) 0.0729(14) Uani 1 1 d .
H18 H 0.8211 0.2515 0.0812 0.087 Uiso 1 1 calc R
C19 C 0.7466(19) 0.3137(11) 0.1409(9) 0.0729(14) Uani 1 1 d .
H19 H 0.6812 0.2850 0.1499 0.087 Uiso 1 1 calc R
C20 C 0.7464(18) 0.3748(10) 0.1707(9) 0.0729(14) Uani 1 1 d .
C21 C 0.6575(13) 0.3999(7) 0.2126(7) 0.040(3) Uani 1 1 d .
C22 C 0.5489(13) 0.3617(7) 0.2231(6) 0.037(3) Uani 1 1 d .
H22 H 0.5385 0.3261 0.1966 0.045 Uiso 1 1 calc R
C23 C 0.3547(16) 0.3235(9) 0.2585(7) 0.050(4) Uani 1 1 d .
C24 C 0.3774(18) 0.2556(8) 0.2621(8) 0.060(5) Uani 1 1 d .
H24 H 0.4582 0.2399 0.2671 0.073 Uiso 1 1 calc R
C25 C 0.2811(19) 0.2132(9) 0.2582(9) 0.067(5) Uani 1 1 d .
H25 H 0.2966 0.1678 0.2584 0.080 Uiso 1 1 calc R
C26 C 0.164(2) 0.2346(11) 0.2540(8) 0.074(6) Uani 1 1 d .
H26 H 0.0994 0.2040 0.2547 0.089 Uiso 1 1 calc R
C27 C 0.1359(16) 0.3030(10) 0.2485(8) 0.063(5) Uani 1 1 d .
H27 H 0.0545 0.3180 0.2441 0.076 Uiso 1 1 calc R
C28 C 0.2354(15) 0.3460(8) 0.2500(7) 0.049(4) Uani 1 1 d .
C29 C 0.1278(12) 0.4426(10) 0.2839(7) 0.054(5) Uani 1 1 d .
H29 H 0.0867 0.4121 0.3086 0.065 Uiso 1 1 calc R
C30 C 0.0982(17) 0.5076(10) 0.2944(9) 0.063(5) Uani 1 1 d .
C31 C -0.0096(17) 0.5233(11) 0.3353(9) 0.0729(14) Uani 1 1 d .
C32 C -0.0914(16) 0.4778(11) 0.3554(9) 0.0729(14) Uani 1 1 d .
H32 H -0.0782 0.4339 0.3441 0.087 Uiso 1 1 calc R
C33 C -0.1969(17) 0.4923(11) 0.3927(9) 0.0729(14) Uani 1 1 d .
H33 H -0.2501 0.4590 0.4062 0.087 Uiso 1 1 calc R
C34 C -0.2169(18) 0.5582(11) 0.4080(9) 0.0729(14) Uani 1 1 d .
H34 H -0.2883 0.5703 0.4294 0.087 Uiso 1 1 calc R
C35 C -0.1419(17) 0.5999(12) 0.3936(9) 0.0729(14) Uani 1 1 d .
H35 H -0.1548 0.6426 0.4082 0.087 Uiso 1 1 calc R
C36 C -0.0322(18) 0.5889(11) 0.3549(9) 0.0729(14) Uani 1 1 d .
C37 C 0.0506(17) 0.6353(11) 0.3338(8) 0.0729(14) Uani 1 1 d .
H37 H 0.0359 0.6787 0.3459 0.087 Uiso 1 1 calc R
C38 C 0.1519(18) 0.6253(10) 0.2970(9) 0.0729(14) Uani 1 1 d .
H38 H 0.2042 0.6603 0.2866 0.087 Uiso 1 1 calc R
C39 C 0.175(2) 0.5608(10) 0.2753(8) 0.068(5) Uani 1 1 d .
C40 C 0.4648(15) 0.5876(8) 0.1506(8) 0.052(4) Uani 1 1 d .
H40 H 0.4213 0.6112 0.1804 0.062 Uiso 1 1 calc R
C41 C 0.5647(18) 0.6162(10) 0.1179(10) 0.068(5) Uani 1 1 d .
H41 H 0.5862 0.6599 0.1261 0.081 Uiso 1 1 calc R
C42 C 0.628(2) 0.5837(12) 0.0768(11) 0.086(7) Uani 1 1 d .
H42 H 0.6921 0.6048 0.0558 0.104 Uiso 1 1 calc R
C43 C 0.6019(15) 0.5192(11) 0.0641(9) 0.066(5) Uani 1 1 d .
H43 H 0.6506 0.4959 0.0361 0.079 Uiso 1 1 calc R
C44 C 0.4985(15) 0.4869(9) 0.0939(8) 0.054(4) Uani 1 1 d .
C45 C 0.4532(16) 0.4200(8) 0.0863(7) 0.048(4) Uani 1 1 d .
C46 C 0.4995(16) 0.3792(10) 0.0422(8) 0.061(5) Uani 1 1 d .
H46 H 0.5673 0.3923 0.0186 0.073 Uiso 1 1 calc R
C47 C 0.4443(18) 0.3175(9) 0.0328(9) 0.065(5) Uani 1 1 d .
H47 H 0.4782 0.2879 0.0046 0.078 Uiso 1 1 calc R
C48 C 0.340(2) 0.3008(10) 0.0653(8) 0.070(5) Uani 1 1 d .
H48 H 0.2977 0.2618 0.0563 0.084 Uiso 1 1 calc R
C49 C 0.2978(15) 0.3418(8) 0.1111(7) 0.048(4) Uani 1 1 d .
H49 H 0.2293 0.3286 0.1342 0.058 Uiso 1 1 calc R
C50 C 0.3530(15) 0.4015(8) 0.1240(7) 0.046(4) Uani 1 1 d .
Cl1 Cl 0.1350(5) 0.5664(4) 0.0988(3) 0.105(2) Uani 1 1 d .
Cl2 Cl -0.0620(5) 0.5484(4) 0.0122(3) 0.105(2) Uani 1 1 d .
Cl3 Cl -0.0598(8) 0.6630(4) 0.0911(5) 0.151(3) Uani 1 1 d .
C51 C 0.0340(18) 0.6080(11) 0.0491(10) 0.084(7) Uani 1 1 d .
H51 H 0.0821 0.6325 0.0183 0.101 Uiso 1 1 calc R

loop_
_atom_site_aniso_label
_atom_site_aniso_U_11
_atom_site_aniso_U_22
_atom_site_aniso_U_33
_atom_site_aniso_U_23
_atom_site_aniso_U_13
_atom_site_aniso_U_12
Pt1 0.0390(3) 0.0433(3) 0.0336(3) -0.0061(3) 0.0008(3) -0.0013(2)
Pt2 0.0438(3) 0.0471(3) 0.0357(3) -0.0019(3) -0.0026(3) 0.0031(3)
O1 0.049(6) 0.041(5) 0.038(5) -0.003(5) 0.008(5) -0.002(5)
O2 0.069(8) 0.056(7) 0.061(7) -0.009(7) -0.004(6) 0.010(6)
N1 0.049(7) 0.038(6) 0.040(7) -0.012(6) -0.006(6) -0.001(6)
N2 0.030(5) 0.033(6) 0.038(6) -0.001(5) -0.006(5) -0.003(5)
N3 0.035(6) 0.069(9) 0.038(7) -0.009(7) 0.005(6) 0.001(6)
N4 0.049(7) 0.054(8) 0.049(7) 0.018(7) -0.003(6) 0.001(7)
C1 0.063(11) 0.082(14) 0.045(10) -0.028(10) -0.009(9) 0.010(10)
C2 0.069(12) 0.065(12) 0.076(13) -0.033(11) 0.007(11) 0.006(10)
C3 0.092(16) 0.068(13) 0.097(18) -0.034(14) -0.020(14) 0.039(13)
C4 0.064(11) 0.111(17) 0.052(10) -0.027(12) -0.002(10) 0.034(13)
C5 0.049(9) 0.052(9) 0.047(9) 0.001(9) 0.007(8) 0.006(8)
C6 0.039(8) 0.118(17) 0.032(8) 0.003(10) 0.003(7) 0.003(10)
C7 0.055(10) 0.090(14) 0.059(11) 0.004(12) 0.016(9) 0.026(11)
C8 0.086(16) 0.15(2) 0.075(15) 0.013(17) 0.035(13) -0.025(17)
C9 0.096(15) 0.084(14) 0.050(11) -0.001(11) 0.013(11) -0.013(13)
C10 0.065(11) 0.064(11) 0.041(9) -0.008(8) -0.005(9) -0.026(10)
C11 0.043(8) 0.069(11) 0.024(7) 0.000(7) 0.005(6) 0.002(8)
C12 0.040(7) 0.039(8) 0.025(6) 0.006(6) -0.006(6) -0.002(6)
C13 0.064(3) 0.090(4) 0.064(3) -0.009(3) -0.002(2) 0.012(3)
C14 0.064(3) 0.090(4) 0.064(3) -0.009(3) -0.002(2) 0.012(3)
C15 0.064(3) 0.090(4) 0.064(3) -0.009(3) -0.002(2) 0.012(3)
C16 0.064(3) 0.090(4) 0.064(3) -0.009(3) -0.002(2) 0.012(3)
C17 0.064(3) 0.090(4) 0.064(3) -0.009(3) -0.002(2) 0.012(3)
C18 0.064(3) 0.090(4) 0.064(3) -0.009(3) -0.002(2) 0.012(3)
C19 0.064(3) 0.090(4) 0.064(3) -0.009(3) -0.002(2) 0.012(3)
C20 0.064(3) 0.090(4) 0.064(3) -0.009(3) -0.002(2) 0.012(3)
C21 0.037(7) 0.042(8) 0.041(8) -0.001(7) -0.006(6) -0.005(6)
C22 0.040(7) 0.032(7) 0.039(8) -0.003(6) 0.003(7) -0.002(7)
C23 0.065(11) 0.058(10) 0.028(8) 0.009(8) 0.007(8) -0.006(8)
C24 0.079(13) 0.046(10) 0.057(11) -0.002(9) -0.009(10) 0.002(9)
C25 0.077(14) 0.056(10) 0.069(13) 0.000(10) 0.002(11) -0.029(10)
C26 0.090(15) 0.082(14) 0.050(11) -0.003(11) -0.011(11) -0.040(12)
C27 0.057(11) 0.083(14) 0.050(11) -0.008(10) -0.007(9) -0.019(10)
C28 0.047(9) 0.060(11) 0.038(8) 0.004(8) -0.006(7) -0.022(8)
C29 0.024(7) 0.103(14) 0.036(8) 0.001(10) -0.008(6) -0.005(8)
C30 0.063(11) 0.074(13) 0.053(10) -0.009(10) 0.003(9) 0.025(10)
C31 0.064(3) 0.090(4) 0.064(3) -0.009(3) -0.002(2) 0.012(3)
C32 0.064(3) 0.090(4) 0.064(3) -0.009(3) -0.002(2) 0.012(3)
C33 0.064(3) 0.090(4) 0.064(3) -0.009(3) -0.002(2) 0.012(3)
C34 0.064(3) 0.090(4) 0.064(3) -0.009(3) -0.002(2) 0.012(3)
C35 0.064(3) 0.090(4) 0.064(3) -0.009(3) -0.002(2) 0.012(3)
C36 0.064(3) 0.090(4) 0.064(3) -0.009(3) -0.002(2) 0.012(3)
C37 0.064(3) 0.090(4) 0.064(3) -0.009(3) -0.002(2) 0.012(3)
C38 0.064(3) 0.090(4) 0.064(3) -0.009(3) -0.002(2) 0.012(3)
C39 0.088(14) 0.061(11) 0.054(10) -0.013(10) -0.011(11) 0.044(12)
C40 0.057(10) 0.042(9) 0.056(10) 0.000(8) -0.002(9) 0.003(8)
C41 0.069(12) 0.057(11) 0.077(13) 0.008(11) -0.026(11) -0.004(10)
C42 0.086(15) 0.096(17) 0.078(15) 0.001(14) 0.002(13) -0.037(14)
C43 0.052(9) 0.088(15) 0.057(11) 0.011(11) 0.006(9) -0.008(10)
C44 0.044(8) 0.067(12) 0.050(10) -0.009(9) -0.004(7) 0.006(8)
C45 0.051(9) 0.063(10) 0.030(7) 0.002(7) -0.012(8) -0.001(9)
C46 0.046(9) 0.096(15) 0.039(9) -0.012(10) 0.001(7) 0.017(9)
C47 0.070(12) 0.062(11) 0.063(11) -0.022(10) -0.009(11) 0.008(10)
C48 0.086(14) 0.078(13) 0.045(10) -0.014(10) -0.015(10) -0.009(11)
C49 0.054(9) 0.050(9) 0.040(8) 0.005(8) -0.006(8) -0.018(8)
C50 0.056(9) 0.044(9) 0.039(8) 0.003(7) -0.021(7) 0.012(7)
Cl1 0.060(3) 0.160(6) 0.096(4) 0.054(5) -0.007(3) -0.004(4)
Cl2 0.077(3) 0.151(6) 0.086(4) -0.019(4) 0.000(3) 0.010(4)
Cl3 0.124(6) 0.121(6) 0.207(9) -0.035(7) -0.038(7) 0.018(5)
C51 0.059(11) 0.096(15) 0.097(16) 0.033(14) 0.019(12) 0.015(12)

loop_
_atom_type_symbol
_atom_type_description
_atom_type_scat_dispersion_real
_atom_type_scat_dispersion_imag
_atom_type_scat_source
C C 0.0033 0.0016 'International Tables Vol C Tables 4.2.6.8 and 6.1.1.4'
H H 0.0000 0.0000 'International Tables Vol C Tables 4.2.6.8 and 6.1.1.4'
Cl Cl 0.1484 0.1585 'International Tables Vol C Tables 4.2.6.8 and 6.1.1.4'
N N 0.0061 0.0033 'International Tables Vol C Tables 4.2.6.8 and 6.1.1.4'
O O 0.0106 0.0060 'International Tables Vol C Tables 4.2.6.8 and 6.1.1.4'
Pt Pt -1.7033 8.3905 'International Tables Vol C Tables 4.2.6.8 and 6.1.1.4'

loop_
_geom_angle_atom_site_label_1
_geom_angle_atom_site_label_2
_geom_angle_atom_site_label_3
_geom_angle
N1 Pt1 O1 89.5(5)
N1 Pt1 N2 171.5(5)
N2 Pt1 O1 89.7(4)
C11 Pt1 O1 168.8(5)
C11 Pt1 N1 81.4(6)
C11 Pt1 N2 100.3(6)
N3 Pt2 O2 90.1(5)
N3 Pt2 N4 172.0(5)
N3 Pt2 C50 99.3(6)
N4 Pt2 O2 90.1(5)
C50 Pt2 O2 169.9(6)
C50 Pt2 N4 81.2(6)
C12 O1 Pt1 125.4(9)
C39 O2 Pt2 125.1(12)
C1 N1 Pt1 124.2(10)
C1 N1 C5 117.9(14)
C5 N1 Pt1 117.5(11)
C22 N2 Pt1 123.2(9)
C22 N2 C23 116.4(12)
C23 N2 Pt1 119.5(9)
C28 N3 Pt2 119.3(10)
C29 N3 Pt2 123.3(12)
C29 N3 C28 116.4(14)
C40 N4 Pt2 121.9(12)
C44 N4 Pt2 114.7(11)
C44 N4 C40 122.8(15)
N1 C1 H1 118.1
N1 C1 C2 123.7(17)
C2 C1 H1 118.1
C1 C2 H2 121.0
C1 C2 C3 118(2)
C3 C2 H2 121.0
C2 C3 H3 119.9
C2 C3 C4 120.2(19)
C4 C3 H3 119.9
C3 C4 H4 119.8
C3 C4 C5 120.3(19)
C5 C4 H4 119.8
N1 C5 C4 119.7(16)
N1 C5 C6 111.7(14)
C4 C5 C6 128.6(16)
C7 C6 C5 122.7(18)
C7 C6 C11 121(2)
C11 C6 C5 115.7(13)
C6 C7 H7 119.7
C8 C7 C6 121(2)
C8 C7 H7 119.7
C7 C8 H8 119.6
C7 C8 C9 120.9(19)
C9 C8 H8 119.6
C8 C9 H9 120.4
C8 C9 C10 119(2)
C10 C9 H9 120.4
C9 C10 H10 119.4
C11 C10 C9 121.3(18)
C11 C10 H10 119.4
C6 C11 Pt1 112.7(12)
C10 C11 Pt1 131.0(12)
C10 C11 C6 116.4(15)
O1 C12 C13 116.3(13)
O1 C12 C21 126.6(13)
C21 C12 C13 117.1(14)
C12 C13 H13 118.5
C14 C13 C12 123.0(19)
C14 C13 H13 118.5
C13 C14 H14 119.7
C13 C14 C15 121(2)
C15 C14 H14 119.7
C14 C15 C20 117.3(18)
C16 C15 C14 120(2)
C16 C15 C20 123(2)
C15 C16 H16 118.7
C15 C16 C17 123(2)
C17 C16 H16 118.7
C16 C17 H17 121.8
C16 C17 C18 116.3(19)
C18 C17 H17 121.8
C17 C18 H18 119.9
C19 C18 C17 120(2)
C19 C18 H18 119.9
C18 C19 H19 116.8
C18 C19 C20 126(2)
C20 C19 H19 116.8
C19 C20 C15 111.7(18)
C19 C20 C21 128.2(19)
C21 C20 C15 120.1(18)
C20 C21 C12 121.7(15)
C20 C21 C22 117.7(14)
C22 C21 C12 120.0(13)
N2 C22 C21 130.5(13)
N2 C22 H22 114.8
C21 C22 H22 114.8
C24 C23 N2 117.9(15)
C28 C23 N2 122.4(15)
C28 C23 C24 119.8(17)
C23 C24 H24 120.4
C25 C24 C23 119.2(18)
C25 C24 H24 120.4
C24 C25 H25 119.3
C26 C25 C24 121.4(19)
C26 C25 H25 119.3
C25 C26 H26 119.2
C25 C26 C27 121.6(18)
C27 C26 H26 119.2
C26 C27 H27 121.8
C28 C27 C26 116.5(18)
C28 C27 H27 121.8
C23 C28 N3 121.8(14)
C23 C28 C27 121.3(17)
C27 C28 N3 116.9(15)
N3 C29 H29 115.3
N3 C29 C30 129.4(17)
C30 C29 H29 115.3
C29 C30 C31 118.9(19)
C29 C30 C39 122.8(16)
C39 C30 C31 117.8(17)
C32 C31 C30 124(2)
C32 C31 C36 115.5(18)
C36 C31 C30 120.8(19)
C31 C32 H32 117.8
C31 C32 C33 124(2)
C33 C32 H32 117.8
C32 C33 H33 121.4
C34 C33 C32 117(2)
C34 C33 H33 121.4
C33 C34 H34 119.9
C35 C34 C33 120(2)
C35 C34 H34 119.9
C34 C35 H35 117.3
C34 C35 C36 125(2)
C36 C35 H35 117.3
C31 C36 C35 117(2)
C37 C36 C31 115.4(18)
C37 C36 C35 128(2)
C36 C37 H37 116.1
C38 C37 C36 128(2)
C38 C37 H37 116.1
C37 C38 H38 120.8
C37 C38 C39 118(2)
C39 C38 H38 120.8
O2 C39 C30 124.0(16)
O2 C39 C38 116(2)
C38 C39 C30 119.9(18)
N4 C40 H40 121.5
N4 C40 C41 117.0(16)
C41 C40 H40 121.5
C40 C41 H41 118.8
C42 C41 C40 122.5(19)
C42 C41 H41 118.8
C41 C42 H42 119.5
C41 C42 C43 121(2)
C43 C42 H42 119.5
C42 C43 H43 120.0
C42 C43 C44 120(2)
C44 C43 H43 120.0
N4 C44 C43 116.8(17)
N4 C44 C45 114.3(15)
C43 C44 C45 129.0(17)
C46 C45 C44 121.6(17)
C46 C45 C50 122.2(16)
C50 C45 C44 116.0(15)
C45 C46 H46 120.3
C45 C46 C47 119.3(17)
C47 C46 H46 120.3
C46 C47 H47 120.3
C48 C47 C46 119.4(17)
C48 C47 H47 120.3
C47 C48 H48 120.0
C47 C48 C49 120.0(18)
C49 C48 H48 120.0
C48 C49 H49 118.8
C50 C49 C48 122.3(17)
C50 C49 H49 118.8
C45 C50 Pt2 112.7(12)
C49 C50 Pt2 130.8(13)
C49 C50 C45 116.4(15)
Cl1 C51 Cl2 108.3(12)
Cl1 C51 Cl3 109.6(13)
Cl1 C51 H51 109.8
Cl2 C51 H51 109.8
Cl3 C51 Cl2 109.4(11)
Cl3 C51 H51 109.8

loop_
_geom_bond_atom_site_label_1
_geom_bond_atom_site_label_2
_geom_bond_distance
Pt1 O1 2.050(9)
Pt1 N1 2.000(12)
Pt1 N2 2.020(11)
Pt1 C11 1.988(14)
Pt2 O2 2.058(12)
Pt2 N3 1.986(12)
Pt2 N4 2.021(13)
Pt2 C50 2.009(16)
O1 C12 1.286(16)
O2 C39 1.32(2)
N1 C1 1.34(2)
N1 C5 1.360(19)
N2 C22 1.300(17)
N2 C23 1.465(19)
N3 C28 1.46(2)
N3 C29 1.340(19)
N4 C40 1.37(2)
N4 C44 1.37(2)
C1 H1 0.9300
C1 C2 1.35(2)
C2 H2 0.9300
C2 C3 1.36(3)
C3 H3 0.9300
C3 C4 1.36(3)
C4 H4 0.9300
C4 C5 1.37(2)
C5 C6 1.48(3)
C6 C7 1.38(2)
C6 C11 1.43(2)
C7 H7 0.9300
C7 C8 1.35(3)
C8 H8 0.9300
C8 C9 1.38(3)
C9 H9 0.9300
C9 C10 1.41(3)
C10 H10 0.9300
C10 C11 1.39(2)
C12 C13 1.43(2)
C12 C21 1.416(19)
C13 H13 0.9300
C13 C14 1.38(2)
C14 H14 0.9300
C14 C15 1.43(3)
C15 C16 1.36(3)
C15 C20 1.47(3)
C16 H16 0.9300
C16 C17 1.37(3)
C17 H17 0.9300
C17 C18 1.44(3)
C18 H18 0.9300
C18 C19 1.34(3)
C19 H19 0.9300
C19 C20 1.39(3)
C20 C21 1.41(2)
C21 C22 1.416(19)
C22 H22 0.9300
C23 C24 1.40(2)
C23 C28 1.37(2)
C24 H24 0.9300
C24 C25 1.35(2)
C25 H25 0.9300
C25 C26 1.33(3)
C26 H26 0.9300
C26 C27 1.42(3)
C27 H27 0.9300
C27 C28 1.38(2)
C29 H29 0.9300
C29 C30 1.37(3)
C30 C31 1.49(2)
C30 C39 1.42(3)
C31 C32 1.34(3)
C31 C36 1.41(3)
C32 H32 0.9300
C32 C33 1.42(2)
C33 H33 0.9300
C33 C34 1.39(3)
C34 H34 0.9300
C34 C35 1.21(3)
C35 H35 0.9300
C35 C36 1.47(3)
C36 C37 1.37(3)
C37 H37 0.9300
C37 C38 1.37(3)
C38 H38 0.9300
C38 C39 1.41(3)
C40 H40 0.9300
C40 C41 1.41(2)
C41 H41 0.9300
C41 C42 1.30(3)
C42 H42 0.9300
C42 C43 1.36(3)
C43 H43 0.9300
C43 C44 1.44(2)
C44 C45 1.45(2)
C45 C46 1.36(2)
C45 C50 1.40(2)
C46 H46 0.9300
C46 C47 1.40(3)
C47 H47 0.9300
C47 C48 1.37(3)
C48 H48 0.9300
C48 C49 1.37(2)
C49 H49 0.9300
C49 C50 1.37(2)
Cl1 C51 1.75(2)
Cl2 C51 1.78(2)
Cl3 C51 1.76(2)
C51 H51 0.9800

loop_
_geom_torsion_atom_site_label_1
_geom_torsion_atom_site_label_2
_geom_torsion_atom_site_label_3
_geom_torsion_atom_site_label_4
_geom_torsion
Pt1 O1 C12 C13 -163.7(10)
Pt1 O1 C12 C21 16.4(19)
Pt1 N1 C1 C2 178.6(14)
Pt1 N1 C5 C4 -176.2(13)
Pt1 N1 C5 C6 3.9(17)
Pt1 N2 C22 C21 5(2)
Pt1 N2 C23 C24 -131.0(13)
Pt1 N2 C23 C28 49.3(17)
Pt2 O2 C39 C30 13(2)
Pt2 O2 C39 C38 -168.0(13)
Pt2 N3 C28 C23 46.8(19)
Pt2 N3 C28 C27 -134.3(13)
Pt2 N3 C29 C30 2(2)
Pt2 N4 C40 C41 171.7(11)
Pt2 N4 C44 C43 -170.4(11)
Pt2 N4 C44 C45 8.3(17)
O1 C12 C13 C14 -175.6(16)
O1 C12 C21 C20 176.7(14)
O1 C12 C21 C22 5(2)
N1 C1 C2 C3 -5(3)
N1 C5 C6 C7 176.5(15)
N1 C5 C6 C11 4(2)
N2 C23 C24 C25 179.0(15)
N2 C23 C28 N3 3(2)
N2 C23 C28 C27 -176.3(14)
N3 C29 C30 C31 169.7(15)
N3 C29 C30 C39 -19(3)
N4 C40 C41 C42 -1(3)
N4 C44 C45 C46 174.3(15)
N4 C44 C45 C50 -1(2)
C1 N1 C5 C4 -3(2)
C1 N1 C5 C6 177.2(14)
C1 C2 C3 C4 2(3)
C2 C3 C4 C5 1(3)
C3 C4 C5 N1 0(3)
C3 C4 C5 C6 179.7(18)
C4 C5 C6 C7 -3(3)
C4 C5 C6 C11 -175.8(17)
C5 N1 C1 C2 6(3)
C5 C6 C7 C8 -170.3(19)
C5 C6 C11 Pt1 -9.9(17)
C5 C6 C11 C10 168.8(15)
C6 C7 C8 C9 -3(4)
C7 C6 C11 Pt1 177.5(13)
C7 C6 C11 C10 -4(2)
C7 C8 C9 C10 6(4)
C8 C9 C10 C11 -8(3)
C9 C10 C11 Pt1 -174.7(13)
C9 C10 C11 C6 7(2)
C11 C6 C7 C8 2(3)
C12 C13 C14 C15 -4(3)
C12 C21 C22 N2 -18(2)
C13 C12 C21 C20 -3(2)
C13 C12 C21 C22 -174.6(14)
C13 C14 C15 C16 -176.2(19)
C13 C14 C15 C20 2(3)
C14 C15 C16 C17 -177.8(18)
C14 C15 C20 C19 178.0(17)
C14 C15 C20 C21 -1(3)
C15 C16 C17 C18 0(3)
C15 C20 C21 C12 2(3)
C15 C20 C21 C22 173.2(16)
C16 C15 C20 C19 -4(3)
C16 C15 C20 C21 177.2(18)
C16 C17 C18 C19 -4(3)
C17 C18 C19 C20 4(3)
C18 C19 C20 C15 0(3)
C18 C19 C20 C21 178.7(19)
C19 C20 C21 C12 -177.0(17)
C19 C20 C21 C22 -5(3)
C20 C15 C16 C17 4(3)
C20 C21 C22 N2 170.4(15)
C21 C12 C13 C14 4(2)
C22 N2 C23 C24 59.6(19)
C22 N2 C23 C28 -120.1(16)
C23 N2 C22 C21 174.4(14)
C23 C24 C25 C26 -3(3)
C24 C23 C28 N3 -177.2(15)
C24 C23 C28 C27 4(2)
C24 C25 C26 C27 5(3)
C25 C26 C27 C28 -2(3)
C26 C27 C28 N3 178.9(15)
C26 C27 C28 C23 -2(2)
C28 N3 C29 C30 169.7(16)
C28 C23 C24 C25 -1(3)
C29 N3 C28 C23 -121.8(16)
C29 N3 C28 C27 57.1(19)
C29 C30 C31 C32 -10(3)
C29 C30 C31 C36 170.4(18)
C29 C30 C39 O2 11(3)
C29 C30 C39 C38 -168.4(18)
C30 C31 C32 C33 -177.8(17)
C30 C31 C36 C35 178.4(16)
C30 C31 C36 C37 0(3)
C31 C30 C39 O2 -178.2(16)
C31 C30 C39 C38 3(3)
C31 C32 C33 C34 1(3)
C31 C36 C37 C38 -1(3)
C32 C31 C36 C35 -1(3)
C32 C31 C36 C37 -179.3(18)
C32 C33 C34 C35 -5(3)
C33 C34 C35 C36 6(3)
C34 C35 C36 C31 -3(3)
C34 C35 C36 C37 175(2)
C35 C36 C37 C38 -179.0(19)
C36 C31 C32 C33 1(3)
C36 C37 C38 C39 2(3)
C37 C38 C39 O2 177.5(16)
C37 C38 C39 C30 -3(3)
C39 C30 C31 C32 178.3(18)
C39 C30 C31 C36 -1(3)
C40 N4 C44 C43 0(2)
C40 N4 C44 C45 179.2(14)
C40 C41 C42 C43 -1(3)
C41 C42 C43 C44 3(3)
C42 C43 C44 N4 -3(3)
C42 C43 C44 C45 178.6(18)
C43 C44 C45 C46 -7(3)
C43 C44 C45 C50 177.3(16)
C44 N4 C40 C41 1(2)
C44 C45 C46 C47 -173.7(16)
C44 C45 C50 Pt2 -6.4(16)
C44 C45 C50 C49 170.9(13)
C45 C46 C47 C48 4(3)
C46 C45 C50 Pt2 178.1(12)
C46 C45 C50 C49 -5(2)
C46 C47 C48 C49 -7(3)
C47 C48 C49 C50 3(3)
C48 C49 C50 Pt2 178.8(13)
C48 C49 C50 C45 2(2)
C50 C45 C46 C47 2(2)
